data_4086371
loop_
_publ_author_name
'Molitor, Sebastian'
'Schwarz, Christopher'
'Gessner, Viktoria H.'

_publ_section_title
;
 Mono- and Bis-Cyclometalated Palladium Complexes: Synthesis,
 Characterization, and Catalytic Activity
;
_journal_issue 2
_journal_name_full Organometallics
_journal_page_first 159
_journal_paper_doi 10.1021/acs.organomet.5b00903
_journal_volume 35
_journal_year 2016
_chemical_formula_sum 'C53 H49 Cl O P2 Pd S Si'
_chemical_formula_weight 965.86
_chemical_name_systematic
;
 ?
;
_space_group_IT_number 14
_symmetry_cell_setting monoclinic
_symmetry_space_group_name_Hall '-P 2ybc'
_symmetry_space_group_name_H-M 'P 1 21/c 1'
_atom_sites_solution_hydrogens geom
_atom_sites_solution_primary direct
_atom_sites_solution_secondary difmap
_audit_creation_date 2012-11-15T10:16:03-00:00
_audit_creation_method 'WinGX routine CIF_UPDATE'
_cell_angle_alpha 90
_cell_angle_beta 101.0280(10)
_cell_angle_gamma 90
_cell_formula_units_Z 4
_cell_length_a 12.3157(5)
_cell_length_b 18.9079(9)
_cell_length_c 19.9986(9)
_cell_measurement_temperature 100(2)
_cell_volume 4571.0(4)
_computing_cell_refinement 'SAINTPLUS 8.18C (Bruker APEX2, 2011)'
_computing_data_collection 'SMART 5.622 (Bruker AXS, 2001)'
_computing_data_reduction 'SAINTPLUS 8.18C (Bruker APEX2, 2011)'
_computing_molecular_graphics 'Ortep-3 V1.08 (Farrugia, 2001)'
_computing_structure_refinement 'SHELXL-97 (Sheldrick, 2008)'
_computing_structure_solution 'SHELXS-97 (Sheldrick, 2008)'
_diffrn_ambient_temperature 100(2)
_diffrn_measured_fraction_theta_full 0.988
_diffrn_measured_fraction_theta_max 0.988
_diffrn_measurement_device_type 'Bruker APEX-CCD'
_diffrn_measurement_method omega-scans
_diffrn_radiation_monochromator graphite
_diffrn_radiation_type MoK\a
_diffrn_radiation_wavelength 0.71073
_diffrn_reflns_av_R_equivalents 0.0406
_diffrn_reflns_av_unetI/netI 0.0307
_diffrn_reflns_limit_h_max 15
_diffrn_reflns_limit_h_min -15
_diffrn_reflns_limit_k_max 23
_diffrn_reflns_limit_k_min -23
_diffrn_reflns_limit_l_max 25
_diffrn_reflns_limit_l_min -25
_diffrn_reflns_number 46331
_diffrn_reflns_theta_full 26.77
_diffrn_reflns_theta_max 26.77
_diffrn_reflns_theta_min 2.1
_exptl_absorpt_coefficient_mu 0.645
_exptl_absorpt_correction_T_max 0.9151
_exptl_absorpt_correction_T_min 0.7733
_exptl_absorpt_correction_type empirical
_exptl_absorpt_process_details 'Sadabs 2008 (Bruker AXS, 2008)'
_exptl_crystal_colour yellow
_exptl_crystal_density_diffrn 1.404
_exptl_crystal_density_method 'not measured'
_exptl_crystal_description block
_exptl_crystal_F_000 1992
_exptl_crystal_size_max 0.42
_exptl_crystal_size_mid 0.17
_exptl_crystal_size_min 0.14
_refine_diff_density_max 0.738
_refine_diff_density_min -0.595
_refine_diff_density_rms 0.062
_refine_ls_extinction_method none
_refine_ls_goodness_of_fit_ref 1.032
_refine_ls_hydrogen_treatment riding
_refine_ls_matrix_type full
_refine_ls_number_parameters 555
_refine_ls_number_reflns 9628
_refine_ls_number_restraints 0
_refine_ls_restrained_S_all 1.032
_refine_ls_R_factor_all 0.0331
_refine_ls_R_factor_gt 0.0256
_refine_ls_shift/su_max 0.002
_refine_ls_shift/su_mean 0
_refine_ls_structure_factor_coef Fsqd
_refine_ls_weighting_details 'calc w=1/[\s^2^(Fo^2^)+(0.0286P)^2^+2.5070P] where P=(Fo^2^+2Fc^2^)/3'
_refine_ls_weighting_scheme calc
_refine_ls_wR_factor_gt 0.0602
_refine_ls_wR_factor_ref 0.0641
_reflns_number_gt 8330
_reflns_number_total 9628
_reflns_threshold_expression >2sigma(I)
_cod_data_source_file om5b00903_si_002.cif
_cod_data_source_block sad
_cod_depositor_comments 'Adding full bibliography for 4086366--4086378.cif.'
_cod_original_sg_symbol_H-M P2(1)/c
_cod_database_code 4086371

loop_
_symmetry_equiv_pos_as_xyz
'x, y, z'
'-x, y+1/2, -z+1/2'
'-x, -y, -z'
'x, -y-1/2, z-1/2'

loop_
_atom_site_label
_atom_site_type_symbol
_atom_site_fract_x
_atom_site_fract_y
_atom_site_fract_z
_atom_site_U_iso_or_equiv
_atom_site_adp_type
_atom_site_occupancy
_atom_site_symmetry_multiplicity
_atom_site_calc_flag
_atom_site_refinement_flags
_atom_site_disorder_assembly
_atom_site_disorder_group
Pd1 Pd 0.255775(10) 0.743735(7) 0.093437(7) 0.00967(4) Uani 1 1 d . . .
Cl1 Cl 0.40862(3) 0.79356(2) 0.16583(2) 0.01523(9) Uani 1 1 d . . .
S1 S 0.13553(4) 0.68307(2) 0.00748(2) 0.01396(10) Uani 1 1 d . . .
P1 P 0.27976(4) 0.62917(2) 0.01497(2) 0.01138(10) Uani 1 1 d . . .
P2 P 0.16103(4) 0.85022(2) 0.07166(2) 0.01082(9) Uani 1 1 d . . .
Si1 Si 0.29625(4) 0.59027(3) 0.17439(2) 0.01139(10) Uani 1 1 d . . .
C1 C 0.25546(15) 0.54142(9) -0.02163(9) 0.0137(4) Uani 1 1 d . . .
C2 C 0.34087(16) 0.50412(10) -0.04288(10) 0.0201(4) Uani 1 1 d . . .
H2 H 0.412 0.5249 -0.0392 0.024 Uiso 1 1 calc R . .
C3 C 0.32071(18) 0.43638(11) -0.06940(11) 0.0249(5) Uani 1 1 d . . .
H3 H 0.3785 0.4108 -0.0839 0.03 Uiso 1 1 calc R . .
C4 C 0.21702(18) 0.40576(10) -0.07491(10) 0.0234(4) Uani 1 1 d . . .
H4 H 0.204 0.3594 -0.093 0.028 Uiso 1 1 calc R . .
C5 C 0.13277(17) 0.44285(10) -0.05403(10) 0.0219(4) Uani 1 1 d . . .
H5 H 0.0617 0.4219 -0.0578 0.026 Uiso 1 1 calc R . .
C6 C 0.15151(15) 0.51077(10) -0.02745(9) 0.0171(4) Uani 1 1 d . . .
H6 H 0.0933 0.5362 -0.0133 0.02 Uiso 1 1 calc R . .
C7 C 0.37074(15) 0.67105(10) -0.03457(9) 0.0155(4) Uani 1 1 d . . .
C8 C 0.46117(15) 0.71180(10) -0.00453(10) 0.0180(4) Uani 1 1 d . . .
H8 H 0.4797 0.7159 0.0437 0.022 Uiso 1 1 calc R . .
C9 C 0.52462(17) 0.74667(11) -0.04506(11) 0.0242(4) Uani 1 1 d . . .
H9 H 0.5862 0.7745 -0.0245 0.029 Uiso 1 1 calc R . .
C10 C 0.49784(18) 0.74071(12) -0.11527(11) 0.0286(5) Uani 1 1 d . . .
H10 H 0.5415 0.7642 -0.1427 0.034 Uiso 1 1 calc R . .
C11 C 0.40785(19) 0.70067(12) -0.14565(11) 0.0307(5) Uani 1 1 d . . .
H11 H 0.3896 0.6969 -0.1939 0.037 Uiso 1 1 calc R . .
C12 C 0.34447(18) 0.66612(11) -0.10553(10) 0.0243(4) Uani 1 1 d . . .
H12 H 0.2825 0.6388 -0.1265 0.029 Uiso 1 1 calc R . .
C13 C 0.33457(15) 0.64133(9) 0.10168(9) 0.0113(3) Uani 1 1 d . . .
C14 C 0.23124(14) 0.50202(10) 0.14779(9) 0.0136(4) Uani 1 1 d . . .
C15 C 0.29220(16) 0.44898(10) 0.12227(9) 0.0169(4) Uani 1 1 d . . .
H15 H 0.3664 0.4583 0.118 0.02 Uiso 1 1 calc R . .
C16 C 0.24617(16) 0.38333(10) 0.10321(9) 0.0184(4) Uani 1 1 d . . .
H16 H 0.2888 0.3483 0.086 0.022 Uiso 1 1 calc R . .
C17 C 0.13775(16) 0.36874(10) 0.10927(10) 0.0203(4) Uani 1 1 d . . .
H17 H 0.1057 0.3241 0.0954 0.024 Uiso 1 1 calc R . .
C18 C 0.07688(16) 0.41953(10) 0.13557(10) 0.0205(4) Uani 1 1 d . . .
H18 H 0.0034 0.4095 0.1408 0.025 Uiso 1 1 calc R . .
C19 C 0.12351(15) 0.48552(10) 0.15438(10) 0.0169(4) Uani 1 1 d . . .
H19 H 0.0807 0.5201 0.1721 0.02 Uiso 1 1 calc R . .
C20 C 0.42972(15) 0.57288(10) 0.23564(9) 0.0147(4) Uani 1 1 d . . .
C21 C 0.44606(17) 0.51016(11) 0.27293(11) 0.0241(4) Uani 1 1 d . . .
H21 H 0.3896 0.4752 0.266 0.029 Uiso 1 1 calc R . .
C22 C 0.54282(17) 0.49743(12) 0.32004(11) 0.0273(5) Uani 1 1 d . . .
H22 H 0.5516 0.4545 0.3452 0.033 Uiso 1 1 calc R . .
C23 C 0.62571(16) 0.54722(11) 0.33001(10) 0.0229(4) Uani 1 1 d . . .
H23 H 0.6922 0.5386 0.3618 0.027 Uiso 1 1 calc R . .
C24 C 0.61199(16) 0.60995(11) 0.29360(10) 0.0217(4) Uani 1 1 d . . .
H24 H 0.6694 0.6443 0.3004 0.026 Uiso 1 1 calc R . .
C25 C 0.51458(15) 0.62300(10) 0.24702(10) 0.0186(4) Uani 1 1 d . . .
H25 H 0.5058 0.6664 0.2227 0.022 Uiso 1 1 calc R . .
C26 C 0.20177(15) 0.64041(9) 0.22083(9) 0.0144(4) Uani 1 1 d . . .
C27 C 0.09626(15) 0.66380(10) 0.18854(10) 0.0172(4) Uani 1 1 d . . .
H27 H 0.0721 0.655 0.1413 0.021 Uiso 1 1 calc R . .
C28 C 0.02676(16) 0.69941(11) 0.22403(11) 0.0227(4) Uani 1 1 d . . .
H28 H -0.0444 0.7142 0.2011 0.027 Uiso 1 1 calc R . .
C29 C 0.06072(18) 0.71343(11) 0.29280(11) 0.0264(5) Uani 1 1 d . . .
H29 H 0.0135 0.7385 0.3169 0.032 Uiso 1 1 calc R . .
C30 C 0.16373(18) 0.69074(12) 0.32626(11) 0.0274(5) Uani 1 1 d . . .
H30 H 0.1872 0.6998 0.3735 0.033 Uiso 1 1 calc R . .
C31 C 0.23288(16) 0.65459(11) 0.29053(10) 0.0215(4) Uani 1 1 d . . .
H31 H 0.3032 0.6391 0.3141 0.026 Uiso 1 1 calc R . .
C32 C 0.23512(14) 0.91026(9) 0.02465(9) 0.0129(4) Uani 1 1 d . . .
C33 C 0.20704(15) 0.98157(10) 0.01627(9) 0.0166(4) Uani 1 1 d . . .
H33 H 0.1486 1.0001 0.0359 0.02 Uiso 1 1 calc R . .
C34 C 0.26388(17) 1.02561(11) -0.02056(10) 0.0217(4) Uani 1 1 d . . .
H34 H 0.2445 1.0742 -0.0258 0.026 Uiso 1 1 calc R . .
C35 C 0.34895(17) 0.99895(11) -0.04971(10) 0.0233(4) Uani 1 1 d . . .
H35 H 0.3877 1.0292 -0.075 0.028 Uiso 1 1 calc R . .
C36 C 0.37714(17) 0.92818(11) -0.04179(11) 0.0239(4) Uani 1 1 d . . .
H36 H 0.4352 0.9097 -0.0618 0.029 Uiso 1 1 calc R . .
C37 C 0.32072(16) 0.88397(10) -0.00454(10) 0.0185(4) Uani 1 1 d . . .
H37 H 0.3408 0.8355 0.001 0.022 Uiso 1 1 calc R . .
C38 C 0.02623(14) 0.83866(9) 0.01630(9) 0.0121(3) Uani 1 1 d . . .
C39 C -0.05182(15) 0.79691(10) 0.04072(9) 0.0148(4) Uani 1 1 d . . .
H39 H -0.034 0.7772 0.0851 0.018 Uiso 1 1 calc R . .
C40 C -0.15476(15) 0.78420(10) 0.00063(10) 0.0166(4) Uani 1 1 d . . .
H40 H -0.2074 0.7561 0.0176 0.02 Uiso 1 1 calc R . .
C41 C -0.18073(15) 0.81276(10) -0.06448(10) 0.0169(4) Uani 1 1 d . . .
H41 H -0.2514 0.8042 -0.092 0.02 Uiso 1 1 calc R . .
C42 C -0.10443(15) 0.85353(10) -0.08952(9) 0.0174(4) Uani 1 1 d . . .
H42 H -0.1225 0.8727 -0.1342 0.021 Uiso 1 1 calc R . .
C43 C -0.00076(15) 0.86649(10) -0.04912(9) 0.0155(4) Uani 1 1 d . . .
H43 H 0.0517 0.8945 -0.0664 0.019 Uiso 1 1 calc R . .
C44 C 0.12899(15) 0.90511(9) 0.14077(9) 0.0135(4) Uani 1 1 d . . .
C45 C 0.20587(16) 0.91027(11) 0.20158(10) 0.0202(4) Uani 1 1 d . . .
H45 H 0.2703 0.8815 0.2086 0.024 Uiso 1 1 calc R . .
C46 C 0.18876(17) 0.95711(11) 0.25197(10) 0.0239(4) Uani 1 1 d . . .
H46 H 0.2424 0.9609 0.2928 0.029 Uiso 1 1 calc R . .
C47 C 0.09457(17) 0.99832(11) 0.24333(10) 0.0216(4) Uani 1 1 d . . .
H47 H 0.0837 1.0305 0.2779 0.026 Uiso 1 1 calc R . .
C48 C 0.01598(16) 0.99249(10) 0.18387(10) 0.0210(4) Uani 1 1 d . . .
H48 H -0.0497 1.02 0.1781 0.025 Uiso 1 1 calc R . .
C49 C 0.03315(15) 0.94652(10) 0.13275(10) 0.0179(4) Uani 1 1 d . . .
H49 H -0.0207 0.9431 0.0919 0.021 Uiso 1 1 calc R . .
H13 H 0.4086(16) 0.6472(10) 0.1083(10) 0.012(5) Uiso 1 1 d . . .
O1A_1 O 0.22029(19) 0.26215(16) 0.35620(15) 0.0240(5) Uani 0.846(4) 1 d P A 1
O1B_1 O 0.2554(13) 0.2575(11) 0.3641(11) 0.0240(5) Uani 0.154(4) 1 d P A 2
C1A_1 C 0.1951(3) 0.33313(13) 0.33100(15) 0.0308(7) Uani 0.846(4) 1 d P A 1
H1A_1 H 0.1998 0.3669 0.3693 0.037 Uiso 0.846(4) 1 calc PR A 1
H1B_1 H 0.1197 0.3353 0.3029 0.037 Uiso 0.846(4) 1 calc PR A 1
C2A_1 C 0.2806(2) 0.35060(13) 0.28851(13) 0.0239(6) Uani 0.846(4) 1 d P A 1
H2A_1 H 0.3504 0.3675 0.317 0.029 Uiso 0.846(4) 1 calc PR A 1
H2B_1 H 0.2529 0.3864 0.2532 0.029 Uiso 0.846(4) 1 calc PR A 1
C1B_1 C 0.2631(16) 0.3313(8) 0.3565(9) 0.0308(7) Uani 0.154(4) 1 d P A 2
H1C_1 H 0.3404 0.3479 0.3707 0.037 Uiso 0.154(4) 1 calc PR A 2
H1D_1 H 0.2154 0.3567 0.3832 0.037 Uiso 0.154(4) 1 calc PR A 2
C2B_1 C 0.2224(14) 0.3413(8) 0.2805(7) 0.0239(6) Uani 0.154(4) 1 d P A 2
H2C_1 H 0.242 0.3882 0.2644 0.029 Uiso 0.154(4) 1 calc PR A 2
H2D_1 H 0.1419 0.333 0.2666 0.029 Uiso 0.154(4) 1 calc PR A 2
C3_1 C 0.29511(19) 0.27834(12) 0.25696(11) 0.0286(5) Uani 1 1 d . . .
H3A_1 H 0.2336 0.268 0.2185 0.034 Uiso 0.846(4) 1 calc PR A 1
H3B_1 H 0.3662 0.2754 0.2409 0.034 Uiso 0.846(4) 1 calc PR A 1
H3C_1 H 0.2592 0.2573 0.2129 0.034 Uiso 0.154(4) 1 calc PR A 2
H3D_1 H 0.371 0.2939 0.2544 0.034 Uiso 0.154(4) 1 calc PR A 2
C4_1 C 0.29353(18) 0.22875(12) 0.31646(11) 0.0270(5) Uani 1 1 d . A .
H4A_1 H 0.265 0.1816 0.3001 0.032 Uiso 0.846(4) 1 calc PR A 1
H4B_1 H 0.3688 0.2231 0.3441 0.032 Uiso 0.846(4) 1 calc PR A 1
H4C_1 H 0.248 0.1868 0.3 0.032 Uiso 0.154(4) 1 calc PR A 2
H4D_1 H 0.3698 0.2122 0.3344 0.032 Uiso 0.154(4) 1 calc PR A 2

loop_
_atom_site_aniso_label
_atom_site_aniso_U_11
_atom_site_aniso_U_22
_atom_site_aniso_U_33
_atom_site_aniso_U_23
_atom_site_aniso_U_13
_atom_site_aniso_U_12
Pd1 0.01109(7) 0.00813(7) 0.00893(7) -0.00046(5) -0.00026(5) 0.00085(5)
Cl1 0.0147(2) 0.0130(2) 0.0154(2) -0.00335(17) -0.00355(16) 0.00041(16)
S1 0.0132(2) 0.0124(2) 0.0145(2) -0.00305(17) -0.00201(17) 0.00223(17)
P1 0.0132(2) 0.0100(2) 0.0101(2) -0.00125(17) 0.00012(17) 0.00154(17)
P2 0.0122(2) 0.0090(2) 0.0104(2) -0.00013(17) 0.00013(17) 0.00108(17)
Si1 0.0121(2) 0.0108(2) 0.0107(2) 0.00079(19) 0.00052(18) 0.00059(18)
C1 0.0204(9) 0.0104(9) 0.0087(8) -0.0010(7) -0.0013(7) 0.0033(7)
C2 0.0219(10) 0.0181(10) 0.0199(10) -0.0009(8) 0.0028(8) 0.0040(8)
C3 0.0329(12) 0.0182(10) 0.0242(11) -0.0043(9) 0.0067(9) 0.0097(9)
C4 0.0382(12) 0.0127(9) 0.0176(10) -0.0034(8) 0.0012(9) 0.0015(9)
C5 0.0280(11) 0.0167(10) 0.0184(10) -0.0019(8) -0.0019(8) -0.0027(8)
C6 0.0203(9) 0.0155(9) 0.0140(9) -0.0020(7) -0.0005(7) 0.0026(8)
C7 0.0184(9) 0.0131(9) 0.0155(9) 0.0012(7) 0.0047(7) 0.0043(7)
C8 0.0180(9) 0.0202(10) 0.0164(9) 0.0025(8) 0.0050(7) 0.0031(8)
C9 0.0175(10) 0.0281(11) 0.0285(11) 0.0047(9) 0.0083(8) 0.0015(8)
C10 0.0302(12) 0.0314(12) 0.0290(12) 0.0117(10) 0.0173(10) 0.0069(10)
C11 0.0430(13) 0.0354(13) 0.0149(10) 0.0051(10) 0.0086(9) 0.0043(11)
C12 0.0334(12) 0.0234(11) 0.0155(10) 0.0014(8) 0.0029(8) -0.0010(9)
C13 0.0104(8) 0.0103(8) 0.0124(8) -0.0002(7) -0.0001(7) 0.0014(7)
C14 0.0161(9) 0.0122(9) 0.0116(9) 0.0030(7) 0.0002(7) 0.0010(7)
C15 0.0190(9) 0.0167(9) 0.0145(9) 0.0035(8) 0.0020(7) 0.0017(8)
C16 0.0252(10) 0.0136(9) 0.0162(9) 0.0002(8) 0.0030(8) 0.0053(8)
C17 0.0269(10) 0.0125(9) 0.0190(10) 0.0006(8) -0.0019(8) -0.0024(8)
C18 0.0185(9) 0.0177(10) 0.0244(10) 0.0028(8) 0.0015(8) -0.0029(8)
C19 0.0171(9) 0.0145(9) 0.0187(9) 0.0021(8) 0.0023(7) 0.0031(7)
C20 0.0156(9) 0.0168(9) 0.0111(9) 0.0002(7) 0.0008(7) 0.0020(7)
C21 0.0217(10) 0.0223(11) 0.0256(11) 0.0096(9) -0.0018(8) -0.0037(8)
C22 0.0286(11) 0.0236(11) 0.0260(11) 0.0122(9) -0.0039(9) 0.0024(9)
C23 0.0201(10) 0.0256(11) 0.0193(10) 0.0001(9) -0.0055(8) 0.0082(8)
C24 0.0207(10) 0.0194(10) 0.0209(10) -0.0023(8) -0.0060(8) -0.0020(8)
C25 0.0211(10) 0.0145(9) 0.0176(9) 0.0008(8) -0.0031(8) 0.0013(8)
C26 0.0171(9) 0.0111(9) 0.0158(9) 0.0007(7) 0.0049(7) -0.0024(7)
C27 0.0193(9) 0.0164(9) 0.0164(9) 0.0005(8) 0.0044(7) -0.0003(8)
C28 0.0204(10) 0.0207(10) 0.0289(11) 0.0033(9) 0.0096(8) 0.0043(8)
C29 0.0297(11) 0.0251(11) 0.0291(12) -0.0026(9) 0.0171(9) 0.0035(9)
C30 0.0327(12) 0.0338(12) 0.0179(10) -0.0065(9) 0.0105(9) -0.0024(10)
C31 0.0214(10) 0.0264(11) 0.0167(10) -0.0010(8) 0.0036(8) -0.0005(8)
C32 0.0146(9) 0.0128(9) 0.0098(8) -0.0012(7) -0.0016(7) -0.0032(7)
C33 0.0180(9) 0.0161(9) 0.0148(9) -0.0003(8) 0.0009(7) 0.0012(7)
C34 0.0302(11) 0.0147(10) 0.0186(10) 0.0036(8) 0.0011(8) -0.0011(8)
C35 0.0278(11) 0.0221(10) 0.0206(10) 0.0050(9) 0.0056(8) -0.0066(9)
C36 0.0234(10) 0.0258(11) 0.0249(11) 0.0004(9) 0.0109(8) -0.0008(9)
C37 0.0211(10) 0.0143(9) 0.0196(10) 0.0004(8) 0.0027(8) 0.0019(8)
C38 0.0126(8) 0.0087(8) 0.0141(9) -0.0028(7) 0.0001(7) 0.0026(7)
C39 0.0175(9) 0.0125(9) 0.0140(9) 0.0012(7) 0.0023(7) 0.0034(7)
C40 0.0151(9) 0.0134(9) 0.0216(10) -0.0009(8) 0.0040(7) -0.0011(7)
C41 0.0134(9) 0.0167(9) 0.0183(9) -0.0028(8) -0.0025(7) 0.0018(7)
C42 0.0201(9) 0.0175(9) 0.0129(9) 0.0009(8) -0.0006(7) 0.0029(8)
C43 0.0171(9) 0.0133(9) 0.0156(9) 0.0008(7) 0.0020(7) 0.0010(7)
C44 0.0179(9) 0.0112(9) 0.0118(9) -0.0005(7) 0.0040(7) -0.0010(7)
C45 0.0227(10) 0.0205(10) 0.0160(9) -0.0018(8) 0.0001(8) 0.0044(8)
C46 0.0317(11) 0.0256(11) 0.0128(9) -0.0041(8) 0.0002(8) 0.0013(9)
C47 0.0322(11) 0.0175(10) 0.0182(10) -0.0030(8) 0.0128(8) -0.0016(9)
C48 0.0220(10) 0.0186(10) 0.0248(10) -0.0007(8) 0.0102(8) 0.0032(8)
C49 0.0181(9) 0.0177(10) 0.0173(9) 0.0000(8) 0.0021(7) 0.0011(8)
O1A_1 0.0251(14) 0.0217(9) 0.0286(12) 0.0021(8) 0.0142(13) 0.0000(12)
O1B_1 0.0251(14) 0.0217(9) 0.0286(12) 0.0021(8) 0.0142(13) 0.0000(12)
C1A_1 0.0433(18) 0.0169(12) 0.0357(16) -0.0031(12) 0.0161(14) -0.0010(13)
C2A_1 0.0248(16) 0.0229(13) 0.0222(12) 0.0030(10) 0.0003(11) -0.0095(12)
C1B_1 0.0433(18) 0.0169(12) 0.0357(16) -0.0031(12) 0.0161(14) -0.0010(13)
C2B_1 0.0248(16) 0.0229(13) 0.0222(12) 0.0030(10) 0.0003(11) -0.0095(12)
C3_1 0.0366(12) 0.0288(12) 0.0227(11) 0.0060(9) 0.0116(9) 0.0055(10)
C4_1 0.0278(11) 0.0302(12) 0.0254(11) 0.0090(9) 0.0110(9) 0.0048(9)

loop_
_atom_type_symbol
_atom_type_description
_atom_type_scat_dispersion_real
_atom_type_scat_dispersion_imag
_atom_type_scat_source
C C 0.0033 0.0016 'International Tables Vol C Tables 4.2.6.8 and 6.1.1.4'
H H 0 0 'International Tables Vol C Tables 4.2.6.8 and 6.1.1.4'
Si Si 0.0817 0.0704 'International Tables Vol C Tables 4.2.6.8 and 6.1.1.4'
P P 0.1023 0.0942 'International Tables Vol C Tables 4.2.6.8 and 6.1.1.4'
S S 0.1246 0.1234 'International Tables Vol C Tables 4.2.6.8 and 6.1.1.4'
Cl Cl 0.1484 0.1585 'International Tables Vol C Tables 4.2.6.8 and 6.1.1.4'
Pd Pd -0.9988 1.0072 'International Tables Vol C Tables 4.2.6.8 and 6.1.1.4'
O O 0.0106 0.006 'International Tables Vol C Tables 4.2.6.8 and 6.1.1.4'

loop_
_geom_angle_atom_site_label_1
_geom_angle_atom_site_label_2
_geom_angle_atom_site_label_3
_geom_angle
C13 Pd1 P2 173.27(5)
C13 Pd1 Cl1 90.98(5)
P2 Pd1 Cl1 94.743(16)
C13 Pd1 S1 80.14(5)
P2 Pd1 S1 93.575(16)
Cl1 Pd1 S1 166.163(17)
C13 Pd1 P1 39.98(5)
P2 Pd1 P1 133.337(15)
Cl1 Pd1 P1 120.871(15)
S1 Pd1 P1 46.449(15)
P1 S1 Pd1 76.708(19)
C13 P1 C7 108.80(9)
C13 P1 C1 121.46(8)
C7 P1 C1 104.49(9)
C13 P1 S1 99.98(6)
C7 P1 S1 111.36(6)
C1 P1 S1 110.79(6)
C13 P1 Pd1 52.34(6)
C7 P1 Pd1 96.54(6)
C1 P1 Pd1 158.69(6)
S1 P1 Pd1 56.844(17)
C38 P2 C32 104.39(8)
C38 P2 C44 102.92(8)
C32 P2 C44 103.73(8)
C38 P2 Pd1 112.07(6)
C32 P2 Pd1 110.64(6)
C44 P2 Pd1 121.48(6)
C26 Si1 C13 113.22(8)
C26 Si1 C20 108.24(8)
C13 Si1 C20 106.02(8)
C26 Si1 C14 108.47(8)
C13 Si1 C14 113.13(8)
C20 Si1 C14 107.48(8)
C6 C1 C2 119.92(17)
C6 C1 P1 119.54(14)
C2 C1 P1 120.53(14)
C3 C2 C1 119.38(19)
C4 C3 C2 120.62(19)
C5 C4 C3 119.82(18)
C4 C5 C6 120.30(19)
C1 C6 C5 119.95(18)
C8 C7 C12 119.06(18)
C8 C7 P1 122.19(14)
C12 C7 P1 118.60(15)
C7 C8 C9 120.12(18)
C10 C9 C8 120.0(2)
C11 C10 C9 120.37(19)
C10 C11 C12 119.8(2)
C11 C12 C7 120.7(2)
P1 C13 Si1 126.33(10)
P1 C13 Pd1 87.68(7)
Si1 C13 Pd1 110.14(8)
C19 C14 C15 117.31(17)
C19 C14 Si1 122.19(14)
C15 C14 Si1 120.47(13)
C16 C15 C14 121.30(18)
C15 C16 C17 120.13(18)
C18 C17 C16 119.65(18)
C17 C18 C19 119.91(18)
C14 C19 C18 121.68(18)
C21 C20 C25 117.57(17)
C21 C20 Si1 121.02(14)
C25 C20 Si1 121.39(14)
C22 C21 C20 121.76(19)
C23 C22 C21 119.72(19)
C22 C23 C24 119.83(18)
C23 C24 C25 120.41(18)
C24 C25 C20 120.70(18)
C31 C26 C27 116.73(17)
C31 C26 Si1 120.78(14)
C27 C26 Si1 122.46(14)
C28 C27 C26 121.61(18)
C29 C28 C27 120.18(19)
C30 C29 C28 119.71(19)
C29 C30 C31 119.9(2)
C30 C31 C26 121.87(19)
C37 C32 C33 119.06(17)
C37 C32 P2 119.17(14)
C33 C32 P2 121.76(14)
C34 C33 C32 120.38(18)
C33 C34 C35 120.23(19)
C36 C35 C34 119.75(19)
C35 C36 C37 120.15(19)
C36 C37 C32 120.43(18)
C43 C38 C39 118.98(16)
C43 C38 P2 123.50(14)
C39 C38 P2 117.47(13)
C40 C39 C38 120.58(17)
C39 C40 C41 119.74(17)
C42 C41 C40 120.40(17)
C41 C42 C43 119.90(17)
C38 C43 C42 120.39(17)
C45 C44 C49 118.55(17)
C45 C44 P2 119.32(14)
C49 C44 P2 121.95(14)
C46 C45 C44 120.39(18)
C47 C46 C45 120.67(18)
C46 C47 C48 119.63(18)
C47 C48 C49 120.10(18)
C48 C49 C44 120.63(18)
C1A_1 O1A_1 C4_1 109.0(2)
C4_1 O1B_1 C1B_1 107.6(16)
O1A_1 C1A_1 C2A_1 105.9(2)
C1A_1 C2A_1 C3_1 100.7(2)
O1B_1 C1B_1 C2B_1 102.4(14)
C1B_1 C2B_1 C3_1 96.1(11)
C4_1 C3_1 C2A_1 102.02(18)
C4_1 C3_1 C2B_1 97.8(5)
C2A_1 C3_1 C2B_1 26.5(5)
O1B_1 C4_1 O1A_1 16.8(8)
O1B_1 C4_1 C3_1 112.9(9)
O1A_1 C4_1 C3_1 105.20(19)

loop_
_geom_bond_atom_site_label_1
_geom_bond_atom_site_label_2
_geom_bond_distance
Pd1 C13 2.1579(17)
Pd1 P2 2.3260(5)
Pd1 Cl1 2.3418(4)
Pd1 S1 2.3431(4)
Pd1 P1 2.7238(5)
S1 P1 2.0284(6)
P1 C13 1.7515(18)
P1 C7 1.8134(19)
P1 C1 1.8152(18)
P2 C38 1.8238(17)
P2 C32 1.8258(18)
P2 C44 1.8309(18)
Si1 C26 1.8785(19)
Si1 C13 1.8793(18)
Si1 C20 1.8815(18)
Si1 C14 1.8830(19)
C1 C6 1.390(3)
C1 C2 1.398(3)
C2 C3 1.390(3)
C3 C4 1.387(3)
C4 C5 1.382(3)
C5 C6 1.392(3)
C7 C8 1.392(3)
C7 C12 1.397(3)
C8 C9 1.394(3)
C9 C10 1.384(3)
C10 C11 1.383(3)
C11 C12 1.385(3)
C14 C19 1.393(3)
C14 C15 1.406(3)
C15 C16 1.387(3)
C16 C17 1.391(3)
C17 C18 1.383(3)
C18 C19 1.395(3)
C20 C21 1.395(3)
C20 C25 1.397(3)
C21 C22 1.391(3)
C22 C23 1.375(3)
C23 C24 1.385(3)
C24 C25 1.393(3)
C26 C31 1.399(3)
C26 C27 1.407(3)
C27 C28 1.386(3)
C28 C29 1.384(3)
C29 C30 1.384(3)
C30 C31 1.391(3)
C32 C37 1.391(3)
C32 C33 1.394(3)
C33 C34 1.387(3)
C34 C35 1.388(3)
C35 C36 1.384(3)
C36 C37 1.391(3)
C38 C43 1.390(2)
C38 C39 1.402(3)
C39 C40 1.385(2)
C40 C41 1.389(3)
C41 C42 1.381(3)
C42 C43 1.396(2)
C44 C45 1.394(3)
C44 C49 1.400(3)
C45 C46 1.388(3)
C46 C47 1.381(3)
C47 C48 1.387(3)
C48 C49 1.389(3)
O1A_1 C1A_1 1.446(4)
O1A_1 C4_1 1.455(3)
O1B_1 C4_1 1.26(2)
O1B_1 C1B_1 1.41(3)
C1A_1 C2A_1 1.510(4)
C2A_1 C3_1 1.530(3)
C1B_1 C2B_1 1.52(2)
C2B_1 C3_1 1.613(16)
C3_1 C4_1 1.518(3)
